data_7114368
loop_
_publ_author_name
'Drewette, Katy J.'
'Henderson, Kenneth W.'
'Kennedy, Alan R.'
'Mulvey, Robert E.'
'O&#x2019;Hara, Charles T.'
'Rowlings, Ren\'e B.'

_publ_section_title
;
 Alkoxide binding in inverse crown chemistry: rational synthesis of a
 series of composite alkali metal--magnesium--alkoxide--diisopropylamides
;
_journal_issue 11
_journal_name_full 'Chemical Communications'
_journal_page_first 1176
_journal_paper_doi 10.1039/b202549c
_journal_year 2002
_chemical_formula_sum 'C32 H74 Mg2 N4 Na2 O2'
_chemical_formula_weight 641.55
_chemical_name_systematic
; 
? 
;
_space_group_IT_number 2
_symmetry_cell_setting triclinic
_symmetry_space_group_name_Hall '-P 1'
_symmetry_space_group_name_H-M 'P -1'
_atom_sites_solution_hydrogens geom
_atom_sites_solution_primary direct
_atom_sites_solution_secondary difmap
_audit_creation_method SHELXL-97
_cell_angle_alpha 100.339(1)
_cell_angle_beta 108.296(1)
_cell_angle_gamma 108.270(1)
_cell_formula_units_Z 1
_cell_length_a 9.6321(2)
_cell_length_b 10.3272(2)
_cell_length_c 11.4653(2)
_cell_measurement_reflns_used 4400
_cell_measurement_temperature 123(2)
_cell_measurement_theta_max 27.48
_cell_measurement_theta_min 1.02
_cell_volume 978.18(4)
_computing_cell_refinement 'Denzo and Collect'
_computing_data_collection 'Denzo and Collect'
_computing_data_reduction 'Denzo and Collect and scalepack'
_computing_publication_material 'SHELXL-97 (Sheldrick, 1997)'
_computing_structure_refinement 'SHELXL-97 (Sheldrick, 1997)'
_computing_structure_solution 'SHELXS-97 (Sheldrick, 1990)'
_diffrn_ambient_temperature 123(2)
_diffrn_measured_fraction_theta_full 0.997
_diffrn_measured_fraction_theta_max 0.997
_diffrn_measurement_device_type 'Nonius Kappa CCD'
_diffrn_measurement_method 'phi and omega scans'
_diffrn_radiation_monochromator graphite
_diffrn_radiation_source 'fine-focus sealed tube'
_diffrn_radiation_type MoK\a
_diffrn_radiation_wavelength 0.71073
_diffrn_reflns_av_R_equivalents 0.0200
_diffrn_reflns_av_sigmaI/netI 0.0324
_diffrn_reflns_limit_h_max 12
_diffrn_reflns_limit_h_min -12
_diffrn_reflns_limit_k_max 13
_diffrn_reflns_limit_k_min -13
_diffrn_reflns_limit_l_max 14
_diffrn_reflns_limit_l_min -14
_diffrn_reflns_number 8633
_diffrn_reflns_theta_full 27.44
_diffrn_reflns_theta_max 27.44
_diffrn_reflns_theta_min 2.45
_diffrn_standards_decay_% 0
_diffrn_standards_number 0
_exptl_absorpt_coefficient_mu 0.114
_exptl_absorpt_correction_type none
_exptl_crystal_colour colourless
_exptl_crystal_density_diffrn 1.089
_exptl_crystal_density_method 'not measured'
_exptl_crystal_description tabular
_exptl_crystal_F_000 356
_exptl_crystal_size_max 0.50
_exptl_crystal_size_mid 0.20
_exptl_crystal_size_min 0.07
_refine_diff_density_max 0.225
_refine_diff_density_min -0.159
_refine_diff_density_rms 0.034
_refine_ls_extinction_method none
_refine_ls_goodness_of_fit_ref 1.020
_refine_ls_hydrogen_treatment refall
_refine_ls_matrix_type full
_refine_ls_number_parameters 338
_refine_ls_number_reflns 4460
_refine_ls_number_restraints 0
_refine_ls_restrained_S_all 1.020
_refine_ls_R_factor_all 0.0450
_refine_ls_R_factor_gt 0.0322
_refine_ls_shift/su_max 0.001
_refine_ls_shift/su_mean 0.000
_refine_ls_structure_factor_coef Fsqd
_refine_ls_weighting_details 'w=1/[\s^2^(Fo^2^)+(0.0393P)^2^+0.2207P] where P=(Fo^2^+2Fc^2^)/3'
_refine_ls_weighting_scheme calc
_refine_ls_wR_factor_gt 0.0787
_refine_ls_wR_factor_ref 0.0848
_reflns_number_gt 3652
_reflns_number_total 4460
_reflns_threshold_expression >2sigma(I)
_cod_data_source_file b202549c.txt
_cod_data_source_block g39
_cod_depositor_comments
;
The following automatic conversions were performed:

'_refine_ls_weighting_scheme' value 'calc
w=1/[\s^2^(Fo^2^)+(0.0393P)^2^+0.2207P] where P=(Fo^2^+2Fc^2^)/3' was
changed to 'calc'. New tag '_refine_ls_weighting_details' was
created. The value of the new tag was set to
'w=1/[\s^2^(Fo^2^)+(0.0393P)^2^+0.2207P] where P=(Fo^2^+2Fc^2^)/3'.

Automatic conversion script
Id: cif_fix_values 3143 2015-03-26 13:38:13Z robertas 
;
_cod_original_cell_volume 978.18(3)
_cod_original_sg_symbol_H-M P-1
_cod_database_code 7114368

loop_
_symmetry_equiv_pos_as_xyz
'x, y, z'
'-x, -y, -z'

loop_
_atom_site_label
_atom_site_type_symbol
_atom_site_fract_x
_atom_site_fract_y
_atom_site_fract_z
_atom_site_U_iso_or_equiv
_atom_site_adp_type
_atom_site_occupancy
_atom_site_calc_flag
Mg1 Mg 0.40992(4) 0.89610(4) 0.85920(3) 0.01873(10) Uani 1 d
Na1 Na 0.58697(6) 0.81023(5) 1.07319(4) 0.02864(13) Uani 1 d
N1 N 0.45061(11) 0.71102(10) 0.83460(9) 0.0221(2) Uani 1 d
N2 N 0.72032(11) 1.02447(10) 1.26384(9) 0.0228(2) Uani 1 d
O1 O 0.38610(9) 0.92864(8) 1.02983(7) 0.02170(17) Uani 1 d
C1 C 0.25832(14) 0.87015(13) 1.06652(12) 0.0243(2) Uani 1 d
C2 C 0.25297(15) 0.73537(13) 1.10338(13) 0.0259(3) Uani 1 d
C3 C 0.12758(16) 0.68194(14) 1.15740(14) 0.0308(3) Uani 1 d
C4 C 0.1420(2) 0.56303(17) 1.21481(17) 0.0436(4) Uani 1 d
C5 C 0.30116(14) 0.58414(12) 0.79131(12) 0.0247(2) Uani 1 d
C6 C 0.21625(17) 0.50674(15) 0.64518(13) 0.0346(3) Uani 1 d
C7 C 0.31928(17) 0.47196(14) 0.86029(14) 0.0322(3) Uani 1 d
C8 C 0.56529(14) 0.68103(13) 0.78521(12) 0.0260(3) Uani 1 d
C9 C 0.56374(19) 0.72461(18) 0.66388(14) 0.0364(3) Uani 1 d
C10 C 0.73395(15) 0.75508(15) 0.88915(14) 0.0306(3) Uani 1 d
C11 C 0.65572(15) 0.99002(13) 1.36034(11) 0.0263(3) Uani 1 d
C12 C 0.66777(19) 0.85507(16) 1.39297(15) 0.0364(3) Uani 1 d
C13 C 0.72343(19) 1.11280(16) 1.48697(13) 0.0369(3) Uani 1 d
C14 C 0.89512(14) 1.07332(13) 1.31513(12) 0.0262(3) Uani 1 d
C15 C 0.94938(18) 0.97981(16) 1.23592(17) 0.0387(3) Uani 1 d
C16 C 0.97776(17) 1.22832(15) 1.32234(16) 0.0359(3) Uani 1 d
H1 H 0.2635(16) 0.9403(14) 1.1405(13) 0.026(3) Uiso 1 d
H2 H 0.1533(18) 0.8477(14) 0.9958(14) 0.030(3) Uiso 1 d
H3 H 0.3583(18) 0.7543(15) 1.1695(14) 0.034(4) Uiso 1 d
H4 H 0.2337(17) 0.6597(16) 1.0296(15) 0.036(4) Uiso 1 d
H5 H 0.1367(19) 0.7643(17) 1.2266(16) 0.044(4) Uiso 1 d
H6 H 0.021(2) 0.6480(17) 1.0890(17) 0.046(4) Uiso 1 d
H7 H 0.250(2) 0.5979(18) 1.2835(18) 0.051(5) Uiso 1 d
H8 H 0.132(2) 0.481(2) 1.148(2) 0.068(6) Uiso 1 d
H9 H 0.062(2) 0.5284(19) 1.2499(17) 0.060(5) Uiso 1 d
H10 H 0.2258(15) 0.6176(13) 0.8180(12) 0.022(3) Uiso 1 d
H11 H 0.1986(17) 0.5727(16) 0.5984(14) 0.035(4) Uiso 1 d
H12 H 0.2793(18) 0.4598(16) 0.6147(15) 0.040(4) Uiso 1 d
H13 H 0.111(2) 0.4357(17) 0.6263(15) 0.044(4) Uiso 1 d
H14 H 0.3948(19) 0.4348(16) 0.8426(15) 0.041(4) Uiso 1 d
H15 H 0.2200(19) 0.3919(17) 0.8279(15) 0.039(4) Uiso 1 d
H16 H 0.3578(18) 0.5105(16) 0.9535(16) 0.036(4) Uiso 1 d
H17 H 0.5420(15) 0.5768(14) 0.7622(13) 0.025(3) Uiso 1 d
H18 H 0.459(2) 0.6771(17) 0.5952(16) 0.044(4) Uiso 1 d
H19 H 0.638(2) 0.6987(17) 0.6333(16) 0.050(4) Uiso 1 d
H20 H 0.5925(19) 0.8287(18) 0.6830(15) 0.044(4) Uiso 1 d
H21 H 0.7449(17) 0.7149(15) 0.9612(15) 0.034(4) Uiso 1 d
H22 H 0.7596(18) 0.8602(17) 0.9225(15) 0.040(4) Uiso 1 d
H23 H 0.8130(19) 0.7430(16) 0.8567(15) 0.042(4) Uiso 1 d
H24 H 0.5366(17) 0.9685(14) 1.3203(13) 0.026(3) Uiso 1 d
H25 H 0.781(2) 0.8682(17) 1.4333(16) 0.047(4) Uiso 1 d
H26 H 0.6154(19) 0.7719(18) 1.3146(17) 0.044(4) Uiso 1 d
H27 H 0.619(2) 0.8329(17) 1.4533(17) 0.049(4) Uiso 1 d
H28 H 0.664(2) 1.0876(17) 1.5401(16) 0.047(4) Uiso 1 d
H29 H 0.717(2) 1.2033(19) 1.4680(17) 0.054(5) Uiso 1 d
H30 H 0.836(2) 1.1325(16) 1.5395(15) 0.043(4) Uiso 1 d
H31 H 0.9345(16) 1.0671(14) 1.4038(14) 0.031(4) Uiso 1 d
H32 H 1.066(2) 1.0109(17) 1.2733(16) 0.048(4) Uiso 1 d
H33 H 0.9122(19) 0.9836(16) 1.1439(17) 0.042(4) Uiso 1 d
H34 H 0.905(2) 0.8845(19) 1.2385(16) 0.047(4) Uiso 1 d
H35 H 1.092(2) 1.2591(16) 1.3589(15) 0.044(4) Uiso 1 d
H36 H 0.9434(19) 1.2382(17) 1.2361(17) 0.044(4) Uiso 1 d
H37 H 0.9500(18) 1.2885(17) 1.3742(16) 0.043(4) Uiso 1 d

loop_
_atom_site_aniso_label
_atom_site_aniso_U_11
_atom_site_aniso_U_22
_atom_site_aniso_U_33
_atom_site_aniso_U_23
_atom_site_aniso_U_13
_atom_site_aniso_U_12
Mg1 0.01934(19) 0.01970(19) 0.01676(19) 0.00658(14) 0.00627(15) 0.00759(14)
Na1 0.0320(3) 0.0288(3) 0.0234(3) 0.0067(2) 0.0070(2) 0.0147(2)
N1 0.0228(5) 0.0211(5) 0.0236(5) 0.0063(4) 0.0107(4) 0.0089(4)
N2 0.0201(5) 0.0291(5) 0.0192(5) 0.0103(4) 0.0059(4) 0.0099(4)
O1 0.0188(4) 0.0244(4) 0.0208(4) 0.0074(3) 0.0095(3) 0.0053(3)
C1 0.0208(6) 0.0282(6) 0.0264(6) 0.0101(5) 0.0128(5) 0.0085(5)
C2 0.0267(6) 0.0246(6) 0.0276(6) 0.0078(5) 0.0143(5) 0.0081(5)
C3 0.0319(7) 0.0296(7) 0.0325(7) 0.0109(5) 0.0179(6) 0.0083(5)
C4 0.0529(10) 0.0364(8) 0.0507(10) 0.0226(7) 0.0310(9) 0.0137(7)
C5 0.0250(6) 0.0226(6) 0.0255(6) 0.0059(5) 0.0102(5) 0.0088(5)
C6 0.0329(7) 0.0317(7) 0.0288(7) 0.0020(5) 0.0072(6) 0.0088(6)
C7 0.0359(7) 0.0247(6) 0.0372(8) 0.0112(6) 0.0166(6) 0.0102(6)
C8 0.0294(6) 0.0258(6) 0.0283(6) 0.0090(5) 0.0149(5) 0.0139(5)
C9 0.0362(8) 0.0505(9) 0.0307(7) 0.0154(6) 0.0188(6) 0.0202(7)
C10 0.0285(7) 0.0348(7) 0.0358(7) 0.0161(6) 0.0154(6) 0.0161(6)
C11 0.0269(6) 0.0322(6) 0.0209(6) 0.0111(5) 0.0091(5) 0.0117(5)
C12 0.0417(8) 0.0403(8) 0.0320(7) 0.0205(6) 0.0149(7) 0.0168(6)
C13 0.0395(8) 0.0451(8) 0.0230(7) 0.0069(6) 0.0115(6) 0.0160(6)
C14 0.0222(6) 0.0334(6) 0.0209(6) 0.0100(5) 0.0046(5) 0.0114(5)
C15 0.0270(7) 0.0327(7) 0.0533(10) 0.0071(6) 0.0140(7) 0.0133(6)
C16 0.0238(7) 0.0311(7) 0.0448(9) 0.0039(6) 0.0112(6) 0.0076(5)

loop_
_atom_type_symbol
_atom_type_description
_atom_type_scat_dispersion_real
_atom_type_scat_dispersion_imag
_atom_type_scat_source
C C 0.0033 0.0016 'International Tables Vol C Tables 4.2.6.8 and 6.1.1.4'
H H 0.0000 0.0000 'International Tables Vol C Tables 4.2.6.8 and 6.1.1.4'
Mg Mg 0.0486 0.0363 'International Tables Vol C Tables 4.2.6.8 and 6.1.1.4'
N N 0.0061 0.0033 'International Tables Vol C Tables 4.2.6.8 and 6.1.1.4'
Na Na 0.0362 0.0249 'International Tables Vol C Tables 4.2.6.8 and 6.1.1.4'
O O 0.0106 0.0060 'International Tables Vol C Tables 4.2.6.8 and 6.1.1.4'

loop_
_geom_angle_atom_site_label_1
_geom_angle_atom_site_label_2
_geom_angle_atom_site_label_3
_geom_angle
_geom_angle_site_symmetry_1
_geom_angle_site_symmetry_3
O1 Mg1 O1 79.58(3) . 2_677
O1 Mg1 N2 111.84(4) . 2_677
O1 Mg1 N2 102.87(4) 2_677 2_677
O1 Mg1 N1 104.42(4) . .
O1 Mg1 N1 111.73(4) 2_677 .
N2 Mg1 N1 133.44(4) 2_677 .
O1 Mg1 Na1 58.24(3) . .
O1 Mg1 Na1 74.06(3) 2_677 .
N2 Mg1 Na1 169.82(3) 2_677 .
N1 Mg1 Na1 55.63(3) . .
O1 Mg1 Na1 73.91(3) . 2_677
O1 Mg1 Na1 57.94(3) 2_677 2_677
N2 Mg1 Na1 54.82(3) 2_677 2_677
N1 Mg1 Na1 169.63(3) . 2_677
Na1 Mg1 Na1 116.867(15) . 2_677
O1 Mg1 Mg1 39.92(2) . 2_677
O1 Mg1 Mg1 39.67(2) 2_677 2_677
N2 Mg1 Mg1 112.76(3) 2_677 2_677
N1 Mg1 Mg1 113.78(3) . 2_677
Na1 Mg1 Mg1 58.614(15) . 2_677
Na1 Mg1 Mg1 58.253(14) 2_677 2_677
N2 Na1 N1 147.07(4) . .
N2 Na1 O1 78.76(3) . .
N1 Na1 O1 79.38(3) . .
N2 Na1 C10 122.16(4) . .
N1 Na1 C10 53.16(3) . .
O1 Na1 C10 121.16(3) . .
N2 Na1 Mg1 105.74(3) . .
N1 Na1 Mg1 43.20(2) . .
O1 Na1 Mg1 42.059(19) . .
C10 Na1 Mg1 79.46(3) . .
N2 Na1 Mg1 42.86(2) . 2_677
N1 Na1 Mg1 105.95(3) . 2_677
O1 Na1 Mg1 42.16(2) . 2_677
C10 Na1 Mg1 115.26(3) . 2_677
Mg1 Na1 Mg1 63.133(15) . 2_677
N2 Na1 O1 73.54(3) . 2_677
N1 Na1 O1 73.68(3) . 2_677
O1 Na1 O1 53.45(3) . 2_677
C10 Na1 O1 78.87(3) . 2_677
Mg1 Na1 O1 39.020(17) . 2_677
Mg1 Na1 O1 38.748(16) 2_677 2_677
N2 Na1 C15 51.65(4) . .
N1 Na1 C15 127.34(4) . .
O1 Na1 C15 123.45(4) . .
C10 Na1 C15 76.18(4) . .
Mg1 Na1 C15 121.75(4) . .
Mg1 Na1 C15 81.30(3) 2_677 .
O1 Na1 C15 84.39(4) 2_677 .
N2 Na1 H21 121.6(3) . .
N1 Na1 H21 65.4(3) . .
O1 Na1 H21 139.6(3) . .
C10 Na1 H21 18.9(3) . .
Mg1 Na1 H21 97.6(3) . .
Mg1 Na1 H21 129.6(3) 2_677 .
O1 Na1 H21 96.2(3) 2_677 .
C15 Na1 H21 70.4(3) . .
C5 N1 C8 112.53(9) . .
C5 N1 Mg1 110.79(7) . .
C8 N1 Mg1 127.32(7) . .
C5 N1 Na1 112.76(7) . .
C8 N1 Na1 107.50(7) . .
Mg1 N1 Na1 81.16(3) . .
C11 N2 C14 112.25(9) . .
C11 N2 Mg1 112.31(7) . 2_677
C14 N2 Mg1 125.32(7) . 2_677
C11 N2 Na1 107.47(7) . .
C14 N2 Na1 112.19(7) . .
Mg1 N2 Na1 82.32(4) 2_677 .
C1 O1 Mg1 133.23(7) . .
C1 O1 Mg1 125.52(7) . 2_677
Mg1 O1 Mg1 100.42(3) . 2_677
C1 O1 Na1 113.62(6) . .
Mg1 O1 Na1 79.70(3) . .
Mg1 O1 Na1 79.90(3) 2_677 .
O1 C1 C2 113.49(9) . .
O1 C1 H1 111.2(8) . .
C2 C1 H1 107.7(8) . .
O1 C1 H2 111.2(8) . .
C2 C1 H2 108.3(8) . .
H1 C1 H2 104.6(11) . .
C1 C2 C3 113.55(10) . .
C1 C2 H3 109.2(8) . .
C3 C2 H3 108.1(8) . .
C1 C2 H4 110.2(9) . .
C3 C2 H4 109.0(9) . .
H3 C2 H4 106.5(12) . .
C4 C3 C2 112.95(12) . .
C4 C3 H5 108.7(9) . .
C2 C3 H5 109.7(9) . .
C4 C3 H6 109.4(9) . .
C2 C3 H6 109.4(9) . .
H5 C3 H6 106.6(13) . .
C3 C4 H7 108.9(10) . .
C3 C4 H8 109.4(11) . .
H7 C4 H8 106.6(15) . .
C3 C4 H9 113.4(10) . .
H7 C4 H9 109.5(14) . .
H8 C4 H9 108.9(16) . .
N1 C5 C6 116.48(10) . .
N1 C5 C7 113.13(10) . .
C6 C5 C7 108.11(10) . .
N1 C5 H10 106.8(7) . .
C6 C5 H10 106.8(8) . .
C7 C5 H10 104.7(7) . .
C5 C6 H11 110.8(9) . .
C5 C6 H12 110.6(9) . .
H11 C6 H12 109.7(12) . .
C5 C6 H13 109.3(9) . .
H11 C6 H13 106.1(13) . .
H12 C6 H13 110.2(13) . .
C5 C7 H14 110.9(9) . .
C5 C7 H15 109.7(9) . .
H14 C7 H15 106.3(13) . .
C5 C7 H16 112.7(9) . .
H14 C7 H16 107.0(13) . .
H15 C7 H16 110.0(12) . .
N1 C8 C10 110.69(10) . .
N1 C8 C9 114.03(10) . .
C10 C8 C9 108.81(11) . .
N1 C8 H17 110.5(7) . .
C10 C8 H17 105.9(8) . .
C9 C8 H17 106.5(8) . .
C8 C9 H18 110.8(9) . .
C8 C9 H19 110.7(10) . .
H18 C9 H19 108.2(14) . .
C8 C9 H20 109.8(9) . .
H18 C9 H20 107.6(13) . .
H19 C9 H20 109.8(13) . .
C8 C10 Na1 86.71(7) . .
C8 C10 H21 111.1(9) . .
Na1 C10 H21 58.3(8) . .
C8 C10 H22 109.2(9) . .
Na1 C10 H22 68.9(8) . .
H21 C10 H22 109.1(12) . .
C8 C10 H23 112.2(9) . .
Na1 C10 H23 159.9(9) . .
H21 C10 H23 106.2(12) . .
H22 C10 H23 109.0(12) . .
N2 C11 C12 113.77(10) . .
N2 C11 C13 115.25(11) . .
C12 C11 C13 108.80(11) . .
N2 C11 H24 106.8(7) . .
C12 C11 H24 106.1(7) . .
C13 C11 H24 105.3(7) . .
C11 C12 H25 110.9(9) . .
C11 C12 H26 110.9(9) . .
H25 C12 H26 107.5(13) . .
C11 C12 H27 111.5(10) . .
H25 C12 H27 107.3(13) . .
H26 C12 H27 108.6(14) . .
C11 C13 H28 110.6(10) . .
C11 C13 H29 110.3(10) . .
H28 C13 H29 108.8(13) . .
C11 C13 H30 111.6(9) . .
H28 C13 H30 106.4(13) . .
H29 C13 H30 109.0(14) . .
N2 C14 C16 112.50(10) . .
N2 C14 C15 112.28(11) . .
C16 C14 C15 108.52(11) . .
N2 C14 H31 109.5(8) . .
C16 C14 H31 107.3(8) . .
C15 C14 H31 106.5(8) . .
C14 C15 Na1 83.87(7) . .
C14 C15 H32 111.5(10) . .
Na1 C15 H32 164.3(9) . .
C14 C15 H33 109.3(9) . .
Na1 C15 H33 65.4(9) . .
H32 C15 H33 110.0(13) . .
C14 C15 H34 107.9(10) . .
Na1 C15 H34 63.6(10) . .
H32 C15 H34 107.0(13) . .
H33 C15 H34 111.0(14) . .
C14 C16 H35 111.1(9) . .
C14 C16 H36 109.6(10) . .
H35 C16 H36 109.5(13) . .
C14 C16 H37 110.0(10) . .
H35 C16 H37 108.4(14) . .
H36 C16 H37 108.2(14) . .

loop_
_geom_bond_atom_site_label_1
_geom_bond_atom_site_label_2
_geom_bond_distance
_geom_bond_site_symmetry_2
Mg1 O1 2.0216(8) .
Mg1 O1 2.0320(9) 2_677
Mg1 N2 2.0460(10) 2_677
Mg1 N1 2.0572(10) .
Mg1 Na1 2.9692(6) .
Mg1 Na1 2.9807(6) 2_677
Mg1 Mg1 3.1147(7) 2_677
Na1 N2 2.4582(11) .
Na1 N1 2.4803(11) .
Na1 O1 2.5659(9) .
Na1 C10 2.9548(14) .
Na1 Mg1 2.9807(6) 2_677
Na1 O1 3.1035(9) 2_677
Na1 C15 3.1046(16) .
Na1 H21 2.578(14) .
N1 C5 1.4734(15) .
N1 C8 1.4768(14) .
N2 C11 1.4740(15) .
N2 C14 1.4746(15) .
N2 Mg1 2.0460(10) 2_677
O1 C1 1.4167(13) .
O1 Mg1 2.0320(8) 2_677
C1 C2 1.5161(16) .
C1 H1 0.989(14) .
C1 H2 1.002(15) .
C2 C3 1.5236(16) .
C2 H3 0.991(16) .
C2 H4 0.967(15) .
C3 C4 1.517(2) .
C3 H5 1.014(16) .
C3 H6 0.978(18) .
C4 H7 0.988(19) .
C4 H8 0.99(2) .
C4 H9 0.978(19) .
C5 C6 1.5375(18) .
C5 C7 1.5385(17) .
C5 H10 1.000(13) .
C6 H11 0.962(15) .
C6 H12 0.991(16) .
C6 H13 0.977(17) .
C7 H14 0.978(16) .
C7 H15 0.952(16) .
C7 H16 0.971(16) .
C8 C10 1.5240(18) .
C8 C9 1.5342(18) .
C8 H17 0.994(13) .
C9 H18 0.967(18) .
C9 H19 0.975(17) .
C9 H20 0.985(17) .
C10 H21 0.981(15) .
C10 H22 1.005(16) .
C10 H23 0.977(16) .
C11 C12 1.5353(18) .
C11 C13 1.5386(18) .
C11 H24 1.024(14) .
C12 H25 0.991(18) .
C12 H26 0.983(17) .
C12 H27 0.969(17) .
C13 H28 0.975(17) .
C13 H29 1.012(18) .
C13 H30 0.990(17) .
C14 C16 1.5215(18) .
C14 C15 1.5265(18) .
C14 H31 0.989(15) .
C15 H32 0.986(18) .
C15 H33 1.015(17) .
C15 H34 0.953(17) .
C16 H35 0.966(17) .
C16 H36 0.975(17) .
C16 H37 0.940(16) .

loop_
_geom_torsion_atom_site_label_1
_geom_torsion_atom_site_label_2
_geom_torsion_atom_site_label_3
_geom_torsion_atom_site_label_4
_geom_torsion
_geom_torsion_site_symmetry_1
_geom_torsion_site_symmetry_4
O1 Mg1 Na1 N2 -52.08(4) . .
O1 Mg1 Na1 N2 35.38(4) 2_677 .
N2 Mg1 Na1 N2 -38.4(2) 2_677 .
N1 Mg1 Na1 N2 166.82(4) . .
Na1 Mg1 Na1 N2 -4.85(3) 2_677 .
Mg1 Mg1 Na1 N2 -4.85(3) 2_677 .
O1 Mg1 Na1 N1 141.10(4) . .
O1 Mg1 Na1 N1 -131.44(4) 2_677 .
N2 Mg1 Na1 N1 154.78(19) 2_677 .
Na1 Mg1 Na1 N1 -171.67(4) 2_677 .
Mg1 Mg1 Na1 N1 -171.67(4) 2_677 .
O1 Mg1 Na1 O1 87.46(4) 2_677 .
N2 Mg1 Na1 O1 13.68(18) 2_677 .
N1 Mg1 Na1 O1 -141.10(4) . .
Na1 Mg1 Na1 O1 47.23(3) 2_677 .
Mg1 Mg1 Na1 O1 47.23(3) 2_677 .
O1 Mg1 Na1 C10 -172.75(4) . .
O1 Mg1 Na1 C10 -85.29(4) 2_677 .
N2 Mg1 Na1 C10 -159.06(18) 2_677 .
N1 Mg1 Na1 C10 46.15(4) . .
Na1 Mg1 Na1 C10 -125.51(3) 2_677 .
Mg1 Mg1 Na1 C10 -125.51(3) 2_677 .
O1 Mg1 Na1 Mg1 -47.23(3) . 2_677
O1 Mg1 Na1 Mg1 40.23(2) 2_677 2_677
N2 Mg1 Na1 Mg1 -33.55(18) 2_677 2_677
N1 Mg1 Na1 Mg1 171.67(4) . 2_677
Na1 Mg1 Na1 Mg1 0.0 2_677 2_677
O1 Mg1 Na1 O1 -87.46(4) . 2_677
N2 Mg1 Na1 O1 -73.78(18) 2_677 2_677
N1 Mg1 Na1 O1 131.44(4) . 2_677
Na1 Mg1 Na1 O1 -40.23(2) 2_677 2_677
Mg1 Mg1 Na1 O1 -40.23(2) 2_677 2_677
O1 Mg1 Na1 C15 -106.37(4) . .
O1 Mg1 Na1 C15 -18.91(4) 2_677 .
N2 Mg1 Na1 C15 -92.69(19) 2_677 .
N1 Mg1 Na1 C15 112.53(5) . .
Na1 Mg1 Na1 C15 -59.14(4) 2_677 .
Mg1 Mg1 Na1 C15 -59.14(4) 2_677 .
O1 Mg1 N1 C5 77.63(8) . .
O1 Mg1 N1 C5 161.98(7) 2_677 .
N2 Mg1 N1 C5 -62.96(9) 2_677 .
Na1 Mg1 N1 C5 111.08(8) . .
Na1 Mg1 N1 C5 157.00(15) 2_677 .
Mg1 Mg1 N1 C5 118.85(7) 2_677 .
O1 Mg1 N1 C8 -138.78(9) . .
O1 Mg1 N1 C8 -54.43(10) 2_677 .
N2 Mg1 N1 C8 80.63(11) 2_677 .
Na1 Mg1 N1 C8 -105.32(10) . .
Na1 Mg1 N1 C8 -59.4(2) 2_677 .
Mg1 Mg1 N1 C8 -97.55(9) 2_677 .
O1 Mg1 N1 Na1 -33.46(4) . .
O1 Mg1 N1 Na1 50.89(4) 2_677 .
N2 Mg1 N1 Na1 -174.05(5) 2_677 .
Na1 Mg1 N1 Na1 45.92(18) 2_677 .
Mg1 Mg1 N1 Na1 7.77(4) 2_677 .
N2 Na1 N1 C5 -132.73(8) . .
O1 Na1 N1 C5 -83.58(7) . .
C10 Na1 N1 C5 133.45(8) . .
Mg1 Na1 N1 C5 -108.92(8) . .
Mg1 Na1 N1 C5 -116.65(7) 2_677 .
O1 Na1 N1 C5 -138.38(7) 2_677 .
C15 Na1 N1 C5 152.20(7) . .
N2 Na1 N1 C8 102.66(9) . .
O1 Na1 N1 C8 151.81(7) . .
C10 Na1 N1 C8 8.84(7) . .
Mg1 Na1 N1 C8 126.47(8) . .
Mg1 Na1 N1 C8 118.74(7) 2_677 .
O1 Na1 N1 C8 97.01(7) 2_677 .
C15 Na1 N1 C8 27.59(9) . .
N2 Na1 N1 Mg1 -23.80(8) . .
O1 Na1 N1 Mg1 25.34(3) . .
C10 Na1 N1 Mg1 -117.63(5) . .
Mg1 Na1 N1 Mg1 -7.73(3) 2_677 .
O1 Na1 N1 Mg1 -29.46(2) 2_677 .
C15 Na1 N1 Mg1 -98.88(5) . .
N1 Na1 N2 C11 134.09(8) . .
O1 Na1 N2 C11 84.80(7) . .
C10 Na1 N2 C11 -155.31(7) . .
Mg1 Na1 N2 C11 117.40(7) . .
Mg1 Na1 N2 C11 111.05(8) 2_677 .
O1 Na1 N2 C11 139.75(7) 2_677 .
C15 Na1 N2 C11 -124.30(9) . .
N1 Na1 N2 C14 -102.06(9) . .
O1 Na1 N2 C14 -151.34(7) . .
C10 Na1 N2 C14 -31.45(9) . .
Mg1 Na1 N2 C14 -118.74(7) . .
Mg1 Na1 N2 C14 -125.10(8) 2_677 .
O1 Na1 N2 C14 -96.40(7) 2_677 .
C15 Na1 N2 C14 -0.44(7) . .
N1 Na1 N2 Mg1 23.04(8) . 2_677
O1 Na1 N2 Mg1 -26.24(3) . 2_677
C10 Na1 N2 Mg1 93.65(4) . 2_677
Mg1 Na1 N2 Mg1 6.36(4) . 2_677
O1 Na1 N2 Mg1 28.70(3) 2_677 2_677
C15 Na1 N2 Mg1 124.66(6) . 2_677
O1 Mg1 O1 C1 169.56(11) 2_677 .
N2 Mg1 O1 C1 69.75(10) 2_677 .
N1 Mg1 O1 C1 -80.47(10) . .
Na1 Mg1 O1 C1 -112.83(10) . .
Na1 Mg1 O1 C1 110.14(10) 2_677 .
Mg1 Mg1 O1 C1 169.56(11) 2_677 .
N2 Mg1 O1 Mg1 -99.81(4) 2_677 2_677
N1 Mg1 O1 Mg1 109.97(4) . 2_677
Na1 Mg1 O1 Mg1 77.61(3) . 2_677
Na1 Mg1 O1 Mg1 -59.43(3) 2_677 2_677
O1 Mg1 O1 Na1 -77.61(3) 2_677 .
N2 Mg1 O1 Na1 -177.42(4) 2_677 .
N1 Mg1 O1 Na1 32.36(4) . .
Na1 Mg1 O1 Na1 -137.03(2) 2_677 .
Mg1 Mg1 O1 Na1 -77.61(3) 2_677 .
N2 Na1 O1 C1 -97.86(7) . .
N1 Na1 O1 C1 106.93(7) . .
C10 Na1 O1 C1 141.21(7) . .
Mg1 Na1 O1 C1 132.87(8) . .
Mg1 Na1 O1 C1 -124.48(8) 2_677 .
O1 Na1 O1 C1 -175.60(9) 2_677 .
C15 Na1 O1 C1 -125.06(8) . .
N2 Na1 O1 Mg1 129.27(3) . .
N1 Na1 O1 Mg1 -25.94(3) . .
C10 Na1 O1 Mg1 8.34(5) . .
Mg1 Na1 O1 Mg1 102.65(3) 2_677 .
O1 Na1 O1 Mg1 51.53(3) 2_677 .
C15 Na1 O1 Mg1 102.07(5) . .
N2 Na1 O1 Mg1 26.62(3) . 2_677
N1 Na1 O1 Mg1 -128.59(3) . 2_677
C10 Na1 O1 Mg1 -94.31(4) . 2_677
Mg1 Na1 O1 Mg1 -102.65(3) . 2_677
O1 Na1 O1 Mg1 -51.12(3) 2_677 2_677
C15 Na1 O1 Mg1 -0.58(5) . 2_677
Mg1 O1 C1 C2 89.00(12) . .
Mg1 O1 C1 C2 -103.64(10) 2_677 .
Na1 O1 C1 C2 -9.23(12) . .
O1 C1 C2 C3 173.42(10) . .
C1 C2 C3 C4 -170.19(12) . .
C8 N1 C5 C6 -52.64(14) . .
Mg1 N1 C5 C6 96.64(11) . .
Na1 N1 C5 C6 -174.45(9) . .
C8 N1 C5 C7 73.54(12) . .
Mg1 N1 C5 C7 -137.18(9) . .
Na1 N1 C5 C7 -48.27(11) . .
C5 N1 C8 C10 -139.51(10) . .
Mg1 N1 C8 C10 77.41(12) . .
Na1 N1 C8 C10 -14.76(11) . .
C5 N1 C8 C9 97.42(13) . .
Mg1 N1 C8 C9 -45.67(14) . .
Na1 N1 C8 C9 -137.84(10) . .
N1 C8 C10 Na1 11.79(9) . .
C9 C8 C10 Na1 137.84(9) . .
N2 Na1 C10 C8 -148.33(7) . .
N1 Na1 C10 C8 -8.18(6) . .
O1 Na1 C10 C8 -51.94(8) . .
Mg1 Na1 C10 C8 -46.27(7) . .
Mg1 Na1 C10 C8 -99.68(7) 2_677 .
O1 Na1 C10 C8 -86.02(7) 2_677 .
C15 Na1 C10 C8 -172.92(8) . .
C14 N2 C11 C12 -69.58(13) . .
Mg1 N2 C11 C12 142.97(9) 2_677 .
Na1 N2 C11 C12 54.24(12) . .
C14 N2 C11 C13 57.07(14) . .
Mg1 N2 C11 C13 -90.38(11) 2_677 .
Na1 N2 C11 C13 -179.10(9) . .
C11 N2 C14 C16 -115.33(12) . .
Mg1 N2 C14 C16 27.09(14) 2_677 .
Na1 N2 C14 C16 123.52(10) . .
C11 N2 C14 C15 121.91(12) . .
Mg1 N2 C14 C15 -95.68(12) 2_677 .
Na1 N2 C14 C15 0.76(12) . .
N2 C14 C15 Na1 -0.56(9) . .
C16 C14 C15 Na1 -125.54(9) . .
N2 Na1 C15 C14 0.40(7) . .
N1 Na1 C15 C14 138.34(7) . .
O1 Na1 C15 C14 35.27(10) . .
C10 Na1 C15 C14 153.71(9) . .
Mg1 Na1 C15 C14 85.65(8) . .
Mg1 Na1 C15 C14 34.88(7) 2_677 .
O1 Na1 C15 C14 73.82(8) 2_677 .
